data_2021982
loop_
_publ_author_name
'Ma\/lecka, Magdalena'
'Checi\'nska, Lilianna'
'Kusz, Joachim'
'Biernacka, Marta'
'Kupcewicz, Bogumi\/la'

_publ_section_title
;
 Interactions in flavanone and chalcone derivatives: Hirshfeld surface
 analysis, energy frameworks and global reactivity descriptors
;
_journal_coeditor_code KU3259
_journal_issue 3
_journal_name_full 'Acta Crystallographica Section C'
_journal_page_first
;
;
_journal_paper_doi 10.1107/S2053229620001503
_journal_volume 76
_journal_year 2020
_chemical_formula_iupac 'C15 H12 O3'
_chemical_formula_moiety 'C15 H12 O3'
_chemical_formula_sum 'C15 H12 O3'
_chemical_formula_weight 240.26
_chemical_name_systematic
;
(2<i>E</i>)-1-(2-Hydroxyphenyl)-3-(4-hydroxyphenyl)prop-2-en-1-one
;
_space_group_crystal_system monoclinic
_space_group_IT_number 4
_space_group_name_Hall 'P 2yb'
_space_group_name_H-M_alt 'P 1 21 1'
_atom_sites_solution_hydrogens geom
_atom_sites_solution_primary difmap
_audit_creation_method SHELXL-2014/7
_cell_angle_alpha 90
_cell_angle_beta 94.504(5)
_cell_angle_gamma 90
_cell_formula_units_Z 4
_cell_length_a 3.9413(2)
_cell_length_b 17.3664(8)
_cell_length_c 17.2360(9)
_cell_measurement_reflns_used 4020
_cell_measurement_temperature 100.00(10)
_cell_measurement_theta_max 30.34
_cell_measurement_theta_min 3.11
_cell_volume 1176.10(10)
_computing_cell_refinement
;
'CrysAlis PRO (Rigaku OD, 2015)'
;
_computing_data_collection
;
'CrysAlis PRO (Rigaku OD, 2015)'
;
_computing_data_reduction
;
'CrysAlis PRO (Rigaku OD, 2015)'
;
_computing_publication_material
;
SHELXL2014 (Sheldrick, 2015b)
and publCIF (Westrip, 2010)
;
_computing_structure_refinement
;
SHELXL2014 (Sheldrick, 2015b)
;
_computing_structure_solution
;
SHELXT (Sheldrick, 2015a)
;
_diffrn_ambient_temperature 100.00(10)
_diffrn_detector_area_resol_mean 16.0328
_diffrn_measured_fraction_theta_full 0.997
_diffrn_measured_fraction_theta_max 0.998
_diffrn_measurement_device_type 'Rigaku Xcalibur with a Sapphire3 detector'
_diffrn_measurement_method '\w scans'
_diffrn_radiation_monochromator graphite
_diffrn_radiation_source 'Enhance (Mo) X-ray Source'
_diffrn_radiation_type MoK\a
_diffrn_radiation_wavelength 0.71073
_diffrn_reflns_av_R_equivalents 0.0211
_diffrn_reflns_av_unetI/netI 0.0343
_diffrn_reflns_limit_h_max 2
_diffrn_reflns_limit_h_min -4
_diffrn_reflns_limit_k_max 21
_diffrn_reflns_limit_k_min -21
_diffrn_reflns_limit_l_max 21
_diffrn_reflns_limit_l_min -21
_diffrn_reflns_number 9466
_diffrn_reflns_theta_full 25.242
_diffrn_reflns_theta_max 26.495
_diffrn_reflns_theta_min 3.336
_exptl_absorpt_coefficient_mu 0.094
_exptl_absorpt_correction_T_max 1.00000
_exptl_absorpt_correction_T_min 0.7577
_exptl_absorpt_correction_type multi-scan
_exptl_absorpt_process_details
;
(CrysAlis PRO; Rigaku OD, 2015)
;
_exptl_crystal_colour 'light yellow'
_exptl_crystal_density_diffrn 1.357
_exptl_crystal_description needle
_exptl_crystal_F_000 504
_exptl_crystal_size_max 0.50
_exptl_crystal_size_mid 0.08
_exptl_crystal_size_min 0.06
_refine_diff_density_max 0.152
_refine_diff_density_min -0.165
_refine_ls_abs_structure_details
;
Flack <i>x</i> determined using 1981 quotients [(I+)-(I-)]/[(I+)+(I-)]
(Parsons <i>et al.</i>,  2013)
;
_refine_ls_abs_structure_Flack -0.2(5)
_refine_ls_extinction_method none
_refine_ls_goodness_of_fit_ref 1.043
_refine_ls_hydrogen_treatment constr
_refine_ls_matrix_type full
_refine_ls_number_parameters 329
_refine_ls_number_reflns 4835
_refine_ls_number_restraints 1
_refine_ls_restrained_S_all 1.043
_refine_ls_R_factor_all 0.0341
_refine_ls_R_factor_gt 0.0299
_refine_ls_shift/su_max 0.000
_refine_ls_shift/su_mean 0.000
_refine_ls_structure_factor_coef Fsqd
_refine_ls_weighting_details 'w=1/[\s^2^(Fo^2^)+(0.0379P)^2^+0.0270P] where P=(Fo^2^+2Fc^2^)/3'
_refine_ls_weighting_scheme calc
_refine_ls_wR_factor_gt 0.0706
_refine_ls_wR_factor_ref 0.0726
_reflns_number_gt 4459
_reflns_number_total 4835
_reflns_threshold_expression 'I > 2\s(I)'
_cod_data_source_file ku3259sup1.cif
_cod_data_source_block CH4
_cod_original_sg_symbol_H-M 'P 21'
_cod_database_code 2021982
_shelx_space_group_comment
;
The symmetry employed for this shelxl refinement is uniquely defined
by the following loop, which should always be used as a source of
symmetry information in preference to the above space-group names.
They are only intended as comments.
;

loop_
_space_group_symop_operation_xyz
'x, y, z'
'-x, y+1/2, -z'

loop_
_atom_site_type_symbol
_atom_site_label
_atom_site_fract_x
_atom_site_fract_y
_atom_site_fract_z
_atom_site_U_iso_or_equiv
_atom_site_adp_type
_atom_site_calc_flag
_atom_site_occupancy
C C13 0.9411(5) 0.03886(12) 0.03812(12) 0.0169(4) Uani d 1
O O3 0.9956(4) -0.03834(9) 0.02569(9) 0.0227(4) Uani d 1
H H31 1.0911 -0.0439 -0.0145 0.034 Uiso calc 1
C C15 0.9684(5) 0.17217(12) 0.00239(13) 0.0176(4) Uani d 1
H H15 1.0222 0.2098 -0.0331 0.021 Uiso calc 1
C C7 0.5989(5) 0.38907(13) 0.16070(12) 0.0161(4) Uani d 1
O O1 0.3998(4) 0.54764(8) 0.17933(9) 0.0229(4) Uani d 1
H H1 0.4938 0.5262 0.1444 0.034 Uiso calc 1
C C1 0.3565(5) 0.49670(12) 0.23710(12) 0.0166(4) Uani d 1
C C11 0.7536(5) 0.13645(13) 0.12486(13) 0.0177(4) Uani d 1
H H11 0.6654 0.1498 0.1715 0.021 Uiso calc 1
O O2 0.6684(4) 0.43589(9) 0.10800(9) 0.0211(3) Uani d 1
C C14 1.0210(5) 0.09514(12) -0.01494(12) 0.0170(4) Uani d 1
H H14 1.1088 0.0814 -0.0615 0.020 Uiso calc 1
C C9 0.7817(5) 0.27615(12) 0.08745(12) 0.0168(4) Uani d 1
H H9 0.8397 0.3106 0.0493 0.020 Uiso calc 1
C C2 0.2079(5) 0.52406(12) 0.30296(13) 0.0195(5) Uani d 1
H H2 0.1403 0.5753 0.3053 0.023 Uiso calc 1
C C12 0.8031(5) 0.05960(13) 0.10760(12) 0.0183(4) Uani d 1
H H12 0.7445 0.0217 0.1422 0.022 Uiso calc 1
C C6 0.4512(5) 0.41799(12) 0.23158(12) 0.0149(4) Uani d 1
C C5 0.4013(5) 0.37025(13) 0.29599(13) 0.0188(5) Uani d 1
H H5 0.4639 0.3187 0.2942 0.023 Uiso calc 1
C C10 0.8353(5) 0.19456(12) 0.07252(12) 0.0154(4) Uani d 1
C C3 0.1617(5) 0.47520(13) 0.36434(13) 0.0200(5) Uani d 1
H H3 0.0629 0.4938 0.4079 0.024 Uiso calc 1
C C8 0.6555(5) 0.30652(13) 0.15150(12) 0.0174(4) Uani d 1
H H8 0.6027 0.2735 0.1913 0.021 Uiso calc 1
C C4 0.2616(5) 0.39798(13) 0.36184(13) 0.0212(5) Uani d 1
H H4 0.2346 0.3656 0.4039 0.025 Uiso calc 1
C C57 0.1018(5) 0.18931(13) 0.47758(13) 0.0184(4) Uani d 1
O O52 -0.0700(4) 0.24253(9) 0.44346(9) 0.0242(4) Uani d 1
C C54 0.5135(5) 0.00057(14) 0.42175(14) 0.0225(5) Uani d 1
H H54 0.6135 -0.0428 0.4456 0.027 Uiso calc 1
C C52 0.3281(6) 0.07091(14) 0.30441(13) 0.0231(5) Uani d 1
H H52 0.3078 0.0742 0.2504 0.028 Uiso calc 1
C C59 0.0571(5) 0.25093(13) 0.60366(13) 0.0188(4) Uani d 1
H H59 -0.0806 0.2858 0.5749 0.023 Uiso calc 1
C C58 0.1765(5) 0.19171(13) 0.56340(13) 0.0189(4) Uani d 1
H H58 0.3038 0.1529 0.5889 0.023 Uiso calc 1
C C55 0.3911(5) 0.05940(13) 0.46626(13) 0.0197(5) Uani d 1
H H55 0.4130 0.0553 0.5202 0.024 Uiso calc 1
C C53 0.4848(5) 0.00718(14) 0.34053(13) 0.0233(5) Uani d 1
H H53 0.5715 -0.0315 0.3104 0.028 Uiso calc 1
O O51 0.0512(4) 0.19141(10) 0.31041(9) 0.0274(4) Uani d 1
H H51 -0.0333 0.2199 0.3416 0.041 Uiso calc 1
C C56 0.2333(5) 0.12558(13) 0.43147(13) 0.0184(4) Uani d 1
C C51 0.2006(5) 0.13030(13) 0.34893(13) 0.0201(5) Uani d 1
C C60 0.1163(5) 0.26743(12) 0.68702(13) 0.0183(4) Uani d 1
O O53 0.3185(4) 0.32903(9) 0.92116(9) 0.0242(4) Uani d 1
H H531 0.2297 0.3703 0.9308 0.036 Uiso calc 1
C C62 0.3580(5) 0.23908(13) 0.81908(13) 0.0197(4) Uani d 1
H H62 0.4764 0.2060 0.8540 0.024 Uiso calc 1
C C64 0.0487(5) 0.35869(13) 0.79190(13) 0.0202(5) Uani d 1
H H64 -0.0381 0.4049 0.8090 0.024 Uiso calc 1
C C65 -0.0099(5) 0.33729(13) 0.71422(13) 0.0197(4) Uani d 1
H H65 -0.1346 0.3697 0.6798 0.024 Uiso calc 1
C C61 0.2975(5) 0.21824(13) 0.74172(13) 0.0191(5) Uani d 1
H H61 0.3770 0.1711 0.7252 0.023 Uiso calc 1
C C63 0.2396(5) 0.31046(13) 0.84470(12) 0.0186(4) Uani d 1

loop_
_atom_site_aniso_label
_atom_site_aniso_U_11
_atom_site_aniso_U_22
_atom_site_aniso_U_33
_atom_site_aniso_U_12
_atom_site_aniso_U_13
_atom_site_aniso_U_23
C13 0.0187(10) 0.0134(10) 0.0183(10) 0.0007(8) 0.0002(8) -0.0032(8)
O3 0.0352(9) 0.0136(8) 0.0207(8) 0.0014(7) 0.0107(7) -0.0011(7)
C15 0.0210(10) 0.0159(11) 0.0161(10) 0.0000(9) 0.0024(8) 0.0014(8)
C7 0.0157(10) 0.0163(10) 0.0159(10) -0.0021(8) -0.0017(8) -0.0006(9)
O1 0.0341(9) 0.0136(8) 0.0217(8) 0.0021(7) 0.0056(7) 0.0014(7)
C1 0.0158(10) 0.0154(10) 0.0180(10) -0.0020(9) -0.0015(8) -0.0002(9)
C11 0.0225(10) 0.0175(11) 0.0133(10) 0.0006(9) 0.0042(8) -0.0019(8)
O2 0.0305(8) 0.0152(7) 0.0183(7) -0.0003(7) 0.0065(6) 0.0008(6)
C14 0.0215(11) 0.0176(11) 0.0120(10) 0.0022(9) 0.0029(8) -0.0008(8)
C9 0.0166(10) 0.0153(10) 0.0184(10) -0.0018(8) 0.0007(8) 0.0026(8)
C2 0.0189(10) 0.0143(10) 0.0250(11) 0.0005(9) 0.0008(9) -0.0044(9)
C12 0.0244(10) 0.0162(11) 0.0146(10) -0.0010(9) 0.0033(8) 0.0036(8)
C6 0.0138(9) 0.0149(10) 0.0158(10) -0.0013(8) -0.0005(8) -0.0020(8)
C5 0.0201(10) 0.0145(11) 0.0218(11) -0.0008(9) 0.0014(9) -0.0002(8)
C10 0.0149(9) 0.0152(10) 0.0160(10) -0.0017(8) 0.0005(8) -0.0006(8)
C3 0.0177(10) 0.0230(12) 0.0198(11) -0.0042(9) 0.0036(9) -0.0080(9)
C8 0.0223(11) 0.0134(10) 0.0166(10) 0.0009(9) 0.0026(8) 0.0014(9)
C4 0.0241(11) 0.0223(12) 0.0176(10) -0.0048(10) 0.0042(9) 0.0012(9)
C57 0.0156(9) 0.0177(11) 0.0217(11) -0.0045(9) 0.0009(8) 0.0009(9)
O52 0.0300(8) 0.0182(8) 0.0239(8) 0.0022(7) -0.0003(7) 0.0030(7)
C54 0.0191(10) 0.0177(11) 0.0307(12) -0.0002(9) 0.0024(9) -0.0002(10)
C52 0.0248(11) 0.0262(12) 0.0189(11) -0.0099(10) 0.0055(9) -0.0017(9)
C59 0.0162(10) 0.0172(11) 0.0230(11) -0.0007(9) 0.0016(8) 0.0009(9)
C58 0.0180(10) 0.0180(11) 0.0206(10) 0.0004(9) 0.0017(8) 0.0025(9)
C55 0.0171(10) 0.0217(12) 0.0205(11) -0.0031(9) 0.0020(8) 0.0028(9)
C53 0.0188(10) 0.0225(12) 0.0294(12) -0.0060(9) 0.0080(9) -0.0073(10)
O51 0.0410(9) 0.0205(8) 0.0202(8) -0.0006(7) -0.0009(7) 0.0023(7)
C56 0.0166(9) 0.0180(11) 0.0204(11) -0.0051(9) 0.0012(8) -0.0008(9)
C51 0.0213(10) 0.0178(11) 0.0210(11) -0.0079(9) 0.0008(9) 0.0024(9)
C60 0.0148(9) 0.0171(11) 0.0238(11) -0.0012(9) 0.0055(8) -0.0005(9)
O53 0.0371(9) 0.0157(8) 0.0203(8) 0.0013(7) 0.0048(7) -0.0019(6)
C62 0.0200(10) 0.0150(11) 0.0247(11) 0.0000(9) 0.0051(9) 0.0027(9)
C64 0.0203(11) 0.0126(10) 0.0288(12) -0.0007(8) 0.0073(9) -0.0002(9)
C65 0.0172(10) 0.0169(11) 0.0252(11) 0.0004(9) 0.0032(9) 0.0036(9)
C61 0.0183(10) 0.0134(10) 0.0263(11) -0.0003(8) 0.0058(9) -0.0023(9)
C63 0.0212(10) 0.0153(10) 0.0200(11) -0.0051(9) 0.0062(9) -0.0007(9)

loop_
_atom_type_symbol
_atom_type_description
_atom_type_scat_dispersion_real
_atom_type_scat_dispersion_imag
_atom_type_scat_source
C C 0.0030 0.0020 'International Tables Vol C Tables 4.2.6.8 and 6.1.1.4'
H H 0.0000 0.0000 'International Tables Vol C Tables 4.2.6.8 and 6.1.1.4'
O O 0.0110 0.0060 'International Tables Vol C Tables 4.2.6.8 and 6.1.1.4'

loop_
_geom_angle_atom_site_label_1
_geom_angle_atom_site_label_2
_geom_angle_atom_site_label_3
_geom_angle
O3 C13 C14 122.38(19)
O3 C13 C12 117.33(19)
C14 C13 C12 120.29(19)
C13 O3 H31 109.5
C14 C15 C10 121.4(2)
C14 C15 H15 119.3
C10 C15 H15 119.3
O2 C7 C8 120.60(18)
O2 C7 C6 119.70(19)
C8 C7 C6 119.68(18)
C1 O1 H1 109.5
O1 C1 C2 117.37(19)
O1 C1 C6 122.03(19)
C2 C1 C6 120.59(19)
C12 C11 C10 120.67(19)
C12 C11 H11 119.7
C10 C11 H11 119.7
C15 C14 C13 119.31(19)
C15 C14 H14 120.3
C13 C14 H14 120.3
C8 C9 C10 126.2(2)
C8 C9 H9 116.9
C10 C9 H9 116.9
C3 C2 C1 120.1(2)
C3 C2 H2 119.9
C1 C2 H2 119.9
C11 C12 C13 120.2(2)
C11 C12 H12 119.9
C13 C12 H12 119.9
C5 C6 C1 117.28(19)
C5 C6 C7 122.51(19)
C1 C6 C7 120.20(18)
C4 C5 C6 121.9(2)
C4 C5 H5 119.0
C6 C5 H5 119.0
C11 C10 C15 118.11(19)
C11 C10 C9 122.66(19)
C15 C10 C9 119.22(19)
C2 C3 C4 120.8(2)
C2 C3 H3 119.6
C4 C3 H3 119.6
C9 C8 C7 122.68(19)
C9 C8 H8 118.7
C7 C8 H8 118.7
C5 C4 C3 119.3(2)
C5 C4 H4 120.4
C3 C4 H4 120.4
O52 C57 C56 119.64(19)
O52 C57 C58 120.0(2)
C56 C57 C58 120.35(19)
C55 C54 C53 119.2(2)
C55 C54 H54 120.4
C53 C54 H54 120.4
C53 C52 C51 120.4(2)
C53 C52 H52 119.8
C51 C52 H52 119.8
C58 C59 C60 128.3(2)
C58 C59 H59 115.9
C60 C59 H59 115.9
C59 C58 C57 119.0(2)
C59 C58 H58 120.5
C57 C58 H58 120.5
C54 C55 C56 121.6(2)
C54 C55 H55 119.2
C56 C55 H55 119.2
C52 C53 C54 120.7(2)
C52 C53 H53 119.6
C54 C53 H53 119.6
C51 O51 H51 109.5
C55 C56 C51 118.2(2)
C55 C56 C57 122.7(2)
C51 C56 C57 119.12(19)
O51 C51 C52 117.8(2)
O51 C51 C56 122.4(2)
C52 C51 C56 119.8(2)
C65 C60 C61 118.0(2)
C65 C60 C59 117.54(19)
C61 C60 C59 124.44(19)
C63 O53 H531 109.5
C61 C62 C63 119.7(2)
C61 C62 H62 120.1
C63 C62 H62 120.1
C65 C64 C63 120.2(2)
C65 C64 H64 119.9
C63 C64 H64 119.9
C64 C65 C60 121.0(2)
C64 C65 H65 119.5
C60 C65 H65 119.5
C62 C61 C60 121.4(2)
C62 C61 H61 119.3
C60 C61 H61 119.3
O53 C63 C62 116.98(19)
O53 C63 C64 123.43(19)
C62 C63 C64 119.6(2)

loop_
_geom_bond_atom_site_label_1
_geom_bond_atom_site_label_2
_geom_bond_distance
C13 O3 1.377(3)
C13 C14 1.391(3)
C13 C12 1.401(3)
O3 H31 0.8200
C15 C14 1.390(3)
C15 C10 1.410(3)
C15 H15 0.9300
C7 O2 1.265(3)
C7 C8 1.462(3)
C7 C6 1.482(3)
O1 C1 1.353(3)
O1 H1 0.8200
C1 C2 1.401(3)
C1 C6 1.422(3)
C11 C12 1.385(3)
C11 C10 1.408(3)
C11 H11 0.9300
C14 H14 0.9300
C9 C8 1.353(3)
C9 C10 1.458(3)
C9 H9 0.9300
C2 C3 1.379(3)
C2 H2 0.9300
C12 H12 0.9300
C6 C5 1.412(3)
C5 C4 1.386(3)
C5 H5 0.9300
C3 C4 1.399(3)
C3 H3 0.9300
C8 H8 0.9300
C4 H4 0.9300
C57 O52 1.263(3)
C57 C56 1.480(3)
C57 C58 1.486(3)
C54 C55 1.387(3)
C54 C53 1.400(3)
C54 H54 0.9300
C52 C53 1.390(3)
C52 C51 1.402(3)
C52 H52 0.9300
C59 C58 1.346(3)
C59 C60 1.466(3)
C59 H59 0.9300
C58 H58 0.9300
C55 C56 1.417(3)
C55 H55 0.9300
C53 H53 0.9300
O51 C51 1.361(3)
O51 H51 0.8200
C56 C51 1.421(3)
C60 C65 1.406(3)
C60 C61 1.422(3)
O53 C63 1.368(3)
O53 H531 0.8200
C62 C61 1.384(3)
C62 C63 1.408(3)
C62 H62 0.9300
C64 C65 1.391(3)
C64 C63 1.410(3)
C64 H64 0.9300
C65 H65 0.9300
C61 H61 0.9300

loop_
_geom_hbond_atom_site_label_D
_geom_hbond_atom_site_label_H
_geom_hbond_atom_site_label_A
_geom_hbond_site_symmetry_A
_geom_hbond_distance_DH
_geom_hbond_distance_HA
_geom_hbond_distance_DA
_geom_hbond_angle_DHA
O1 H1 O2 . 0.82 1.84 2.570(2) 147
O3 H31 O2 2_745 0.82 1.96 2.783(5) 176
O51 H51 O52 . 0.82 1.82 2.539(2) 146
O53 H531 O3 2_656 0.82 1.99 2.803(2) 169
C4 H4 O52 . 0.93 2.57 3.356(3) 143
C15 H15 O53 1_654 0.93 2.53 3.404(3) 156

_cod_database_fobs_code 2021982
